data_7002708
loop_
_publ_author_name
'Ye, Wei-Ping'
'Mu, Hong-Liang'
'Shi, Xin-Cui'
'Cheng, Yan-Xiang'
'Li, Yue-Sheng'

_publ_section_title
;
 Synthesis and characterization of the titanium complexes bearing two
 regioisomeric trifluoromethyl-containing enaminoketonato ligands and
 their behavior in ethylene polymerization
;
_journal_issue 43
_journal_name_full 'Dalton Transactions'
_journal_page_first 9452
_journal_page_last 9465
_journal_paper_doi 10.1039/b906854f
_journal_year 2009
_chemical_formula_sum 'C32 H34 Cl2 F6 N2 O2 Ti'
_chemical_formula_weight 711.41
_chemical_name_systematic
;
?
;
_space_group_IT_number 33
_symmetry_cell_setting orthorhombic
_symmetry_space_group_name_Hall 'P 2c -2n'
_symmetry_space_group_name_H-M 'P n a 21'
_atom_sites_solution_hydrogens geom
_atom_sites_solution_primary direct
_atom_sites_solution_secondary difmap
_audit_creation_method SHELXL-97
_cell_angle_alpha 90.00
_cell_angle_beta 90.00
_cell_angle_gamma 90.00
_cell_formula_units_Z 4
_cell_length_a 21.8133(13)
_cell_length_b 8.0499(5)
_cell_length_c 19.0926(12)
_cell_measurement_reflns_used 4847
_cell_measurement_temperature 186(2)
_cell_measurement_theta_max 25.84
_cell_measurement_theta_min 2.84
_cell_volume 3352.6(4)
_computing_cell_refinement 'Bruker SMART'
_computing_data_collection 'Bruker SMART'
_computing_data_reduction 'Bruker SAINT'
_computing_molecular_graphics 'Bruker SHELXTL'
_computing_publication_material 'Bruker SHELXTL'
_computing_structure_refinement 'SHELXL-97 (Sheldrick, 1997)'
_computing_structure_solution 'SHELXS-97 (Sheldrick, 1990)'
_diffrn_ambient_temperature 186(2)
_diffrn_measured_fraction_theta_full 0.999
_diffrn_measured_fraction_theta_max 0.999
_diffrn_measurement_device_type 'Bruker APEX CCD area detector'
_diffrn_measurement_method 'phi and omega scans'
_diffrn_radiation_monochromator graphite
_diffrn_radiation_source 'fine-focus sealed tube'
_diffrn_radiation_type MoK\a
_diffrn_radiation_wavelength 0.71073
_diffrn_reflns_av_R_equivalents 0.0674
_diffrn_reflns_av_sigmaI/netI 0.0774
_diffrn_reflns_limit_h_max 26
_diffrn_reflns_limit_h_min -26
_diffrn_reflns_limit_k_max 8
_diffrn_reflns_limit_k_min -9
_diffrn_reflns_limit_l_max 20
_diffrn_reflns_limit_l_min -23
_diffrn_reflns_number 17678
_diffrn_reflns_theta_full 26.09
_diffrn_reflns_theta_max 26.09
_diffrn_reflns_theta_min 1.87
_exptl_absorpt_coefficient_mu 0.479
_exptl_absorpt_correction_T_max 0.953
_exptl_absorpt_correction_T_min 0.931
_exptl_absorpt_correction_type multi-scan
_exptl_absorpt_process_details '(SADABS; Sheldrick, 1996)'
_exptl_crystal_colour 'brick red'
_exptl_crystal_density_diffrn 1.409
_exptl_crystal_density_method 'not measured'
_exptl_crystal_description sheet
_exptl_crystal_F_000 1464
_exptl_crystal_size_max 0.15
_exptl_crystal_size_mid 0.14
_exptl_crystal_size_min 0.10
_refine_diff_density_max 0.322
_refine_diff_density_min -0.263
_refine_diff_density_rms 0.057
_refine_ls_abs_structure_details 'Flack H D (1983), Acta Cryst. A39, 876-881'
_refine_ls_abs_structure_Flack 0.47(4)
_refine_ls_extinction_method none
_refine_ls_goodness_of_fit_ref 0.987
_refine_ls_hydrogen_treatment constr
_refine_ls_matrix_type full
_refine_ls_number_parameters 406
_refine_ls_number_reflns 6100
_refine_ls_number_restraints 1
_refine_ls_restrained_S_all 0.987
_refine_ls_R_factor_all 0.0925
_refine_ls_R_factor_gt 0.0477
_refine_ls_shift/su_max 0.000
_refine_ls_shift/su_mean 0.000
_refine_ls_structure_factor_coef Fsqd
_refine_ls_weighting_details 'calc w=1/[\s^2^(Fo^2^)+(0.0500P)^2^+0.1903P] where P=(Fo^2^+2Fc^2^)/3'
_refine_ls_weighting_scheme calc
_refine_ls_wR_factor_gt 0.0955
_refine_ls_wR_factor_ref 0.1134
_reflns_number_gt 4100
_reflns_number_total 6100
_reflns_threshold_expression >2sigma(I)
_cod_data_source_file b906854f.txt
_cod_data_source_block 3d
_cod_depositor_comments
;
The following automatic conversions were performed:
'_symmetry_cell_setting' value 'Orthorhombic' changed to 'orthorhombic'
according to '/home/saulius/struct/CIF-dictionaries/cif_core.dic'
dictionary named 'cif_core.dic' version 2.4.1 from 2010-06-29.

Automatic conversion script
Id: cif_fix_enum 1527 2010-12-29 10:47:43Z saulius 
;
_cod_original_sg_symbol_H-M Pna2(1)
_cod_database_code 7002708

loop_
_symmetry_equiv_pos_as_xyz
'x, y, z'
'-x, -y, z+1/2'
'x+1/2, -y+1/2, z'
'-x+1/2, y+1/2, z+1/2'

loop_
_atom_site_label
_atom_site_type_symbol
_atom_site_fract_x
_atom_site_fract_y
_atom_site_fract_z
_atom_site_U_iso_or_equiv
_atom_site_adp_type
_atom_site_occupancy
_atom_site_symmetry_multiplicity
_atom_site_calc_flag
_atom_site_refinement_flags
_atom_site_disorder_assembly
_atom_site_disorder_group
Ti1 Ti 0.22945(3) 0.77756(8) 0.33610(5) 0.02892(18) Uani 1 1 d . . .
N1 N 0.18309(15) 0.5795(4) 0.27714(18) 0.0264(8) Uani 1 1 d . . .
N2 N 0.26984(15) 0.5639(4) 0.39223(18) 0.0266(9) Uani 1 1 d . . .
O1 O 0.15755(13) 0.7718(3) 0.39126(16) 0.0358(8) Uani 1 1 d . . .
O2 O 0.30066(12) 0.7570(3) 0.27944(16) 0.0313(7) Uani 1 1 d . . .
F1 F 0.07715(15) 0.7883(5) 0.49778(19) 0.0929(14) Uani 1 1 d . . .
F2 F 0.04428(14) 0.9378(3) 0.4151(2) 0.0781(11) Uani 1 1 d . . .
F3 F 0.00390(13) 0.7047(3) 0.43423(18) 0.0631(10) Uani 1 1 d . . .
F4 F 0.39978(16) 0.9427(4) 0.2439(3) 0.1111(17) Uani 1 1 d . . .
F5 F 0.39933(18) 0.7232(7) 0.1846(2) 0.1170(17) Uani 1 1 d . . .
F6 F 0.46021(12) 0.7460(3) 0.26803(19) 0.0639(9) Uani 1 1 d . . .
Cl1 Cl 0.19133(6) 0.96966(15) 0.26091(8) 0.0536(4) Uani 1 1 d . . .
Cl2 Cl 0.27654(5) 0.94100(13) 0.41576(7) 0.0448(3) Uani 1 1 d . . .
C1 C 0.1031(2) 0.7084(5) 0.3839(2) 0.0303(10) Uani 1 1 d . . .
C2 C 0.0573(2) 0.7814(6) 0.4343(3) 0.0393(12) Uani 1 1 d . . .
C3 C 0.08710(19) 0.5926(5) 0.3362(3) 0.0327(10) Uani 1 1 d . . .
H3 H 0.0460 0.5539 0.3371 0.039 Uiso 1 1 calc R . .
C4 C 0.12699(19) 0.5229(5) 0.2841(2) 0.0281(10) Uani 1 1 d . . .
C5 C 0.10009(19) 0.3893(5) 0.2380(2) 0.0288(10) Uani 1 1 d . . .
H5 H 0.1348 0.3314 0.2141 0.035 Uiso 1 1 calc R . .
C6 C 0.0640(2) 0.2593(5) 0.2787(3) 0.0416(12) Uani 1 1 d . . .
H6A H 0.0305 0.3142 0.3050 0.050 Uiso 1 1 calc R . .
H6B H 0.0914 0.2044 0.3130 0.050 Uiso 1 1 calc R . .
C7 C 0.0369(2) 0.1290(6) 0.2297(3) 0.0498(14) Uani 1 1 d . . .
H7A H 0.0705 0.0678 0.2063 0.060 Uiso 1 1 calc R . .
H7B H 0.0127 0.0483 0.2573 0.060 Uiso 1 1 calc R . .
C8 C -0.0038(3) 0.2080(6) 0.1748(4) 0.0624(17) Uani 1 1 d . . .
H8A H -0.0194 0.1213 0.1426 0.075 Uiso 1 1 calc R . .
H8B H -0.0394 0.2613 0.1977 0.075 Uiso 1 1 calc R . .
C9 C 0.0316(3) 0.3360(7) 0.1338(3) 0.0631(17) Uani 1 1 d . . .
H9A H 0.0038 0.3900 0.0997 0.076 Uiso 1 1 calc R . .
H9B H 0.0646 0.2801 0.1071 0.076 Uiso 1 1 calc R . .
C10 C 0.0599(2) 0.4693(6) 0.1812(3) 0.0457(13) Uani 1 1 d . . .
H10A H 0.0268 0.5347 0.2036 0.055 Uiso 1 1 calc R . .
H10B H 0.0851 0.5460 0.1526 0.055 Uiso 1 1 calc R . .
C11 C 0.22720(18) 0.4768(5) 0.4378(2) 0.0260(10) Uani 1 1 d . . .
C12 C 0.19849(19) 0.3332(5) 0.4160(3) 0.0335(11) Uani 1 1 d . . .
H12 H 0.2081 0.2865 0.3716 0.040 Uiso 1 1 calc R . .
C13 C 0.1557(2) 0.2572(6) 0.4587(3) 0.0427(12) Uani 1 1 d . . .
H13 H 0.1357 0.1589 0.4434 0.051 Uiso 1 1 calc R . .
C14 C 0.1422(2) 0.3226(7) 0.5225(3) 0.0508(15) Uani 1 1 d . . .
H14 H 0.1126 0.2702 0.5515 0.061 Uiso 1 1 calc R . .
C15 C 0.1716(3) 0.4658(7) 0.5455(3) 0.0605(16) Uani 1 1 d . . .
H15 H 0.1626 0.5106 0.5903 0.073 Uiso 1 1 calc R . .
C16 C 0.2145(2) 0.5431(6) 0.5023(3) 0.0469(14) Uani 1 1 d . . .
H16 H 0.2347 0.6411 0.5175 0.056 Uiso 1 1 calc R . .
C17 C 0.32728(19) 0.5240(5) 0.3936(2) 0.0292(11) Uani 1 1 d . . .
C18 C 0.35385(19) 0.3939(5) 0.4414(2) 0.0369(12) Uani 1 1 d . . .
H18 H 0.3189 0.3335 0.4637 0.044 Uiso 1 1 calc R . .
C19 C 0.3931(2) 0.2659(6) 0.4033(3) 0.0591(17) Uani 1 1 d . . .
H19A H 0.3672 0.2042 0.3696 0.071 Uiso 1 1 calc R . .
H19B H 0.4254 0.3240 0.3765 0.071 Uiso 1 1 calc R . .
C20 C 0.4228(3) 0.1437(7) 0.4536(4) 0.081(2) Uani 1 1 d . . .
H20A H 0.4502 0.0683 0.4272 0.097 Uiso 1 1 calc R . .
H20B H 0.3906 0.0754 0.4762 0.097 Uiso 1 1 calc R . .
C21 C 0.4596(3) 0.2342(8) 0.5097(5) 0.095(3) Uani 1 1 d . . .
H21A H 0.4769 0.1521 0.5429 0.113 Uiso 1 1 calc R . .
H21B H 0.4942 0.2937 0.4874 0.113 Uiso 1 1 calc R . .
C22 C 0.4207(3) 0.3561(9) 0.5491(3) 0.087(2) Uani 1 1 d . . .
H22A H 0.4465 0.4158 0.5836 0.104 Uiso 1 1 calc R . .
H22B H 0.3886 0.2951 0.5752 0.104 Uiso 1 1 calc R . .
C23 C 0.3906(2) 0.4810(7) 0.5007(3) 0.0545(15) Uani 1 1 d . . .
H23A H 0.4225 0.5528 0.4797 0.065 Uiso 1 1 calc R . .
H23B H 0.3626 0.5526 0.5282 0.065 Uiso 1 1 calc R . .
C24 C 0.37094(19) 0.6075(5) 0.3480(2) 0.0318(11) Uani 1 1 d . . .
H24 H 0.4133 0.5882 0.3562 0.038 Uiso 1 1 calc R . .
C25 C 0.35607(19) 0.7086(5) 0.2958(2) 0.0292(11) Uani 1 1 d . . .
C26 C 0.4038(2) 0.7808(6) 0.2487(3) 0.0461(14) Uani 1 1 d . . .
C27 C 0.2202(2) 0.5172(6) 0.2199(2) 0.0327(11) Uani 1 1 d . . .
C28 C 0.2177(2) 0.6007(7) 0.1560(3) 0.0484(14) Uani 1 1 d . . .
H28 H 0.1905 0.6920 0.1505 0.058 Uiso 1 1 calc R . .
C29 C 0.2602(2) 0.3859(5) 0.2288(3) 0.0440(13) Uani 1 1 d . . .
H29 H 0.2622 0.3277 0.2720 0.053 Uiso 1 1 calc R . .
C30 C 0.2976(3) 0.3411(7) 0.1723(4) 0.0621(17) Uani 1 1 d . . .
H30 H 0.3258 0.2518 0.1776 0.074 Uiso 1 1 calc R . .
C31 C 0.2945(3) 0.4236(9) 0.1093(3) 0.069(2) Uani 1 1 d . . .
H31 H 0.3204 0.3914 0.0717 0.083 Uiso 1 1 calc R . .
C32 C 0.2539(3) 0.5525(8) 0.1008(3) 0.0622(17) Uani 1 1 d . . .
H32 H 0.2510 0.6080 0.0570 0.075 Uiso 1 1 calc R . .

loop_
_atom_site_aniso_label
_atom_site_aniso_U_11
_atom_site_aniso_U_22
_atom_site_aniso_U_33
_atom_site_aniso_U_23
_atom_site_aniso_U_13
_atom_site_aniso_U_12
Ti1 0.0247(4) 0.0208(3) 0.0413(5) -0.0011(5) -0.0003(4) -0.0005(3)
N1 0.023(2) 0.0246(18) 0.032(2) -0.0028(16) 0.0005(17) -0.0005(15)
N2 0.025(2) 0.0206(16) 0.034(2) -0.0018(16) 0.0036(16) -0.0021(15)
O1 0.0245(18) 0.0344(16) 0.048(2) -0.0129(16) 0.0029(16) -0.0034(14)
O2 0.0268(17) 0.0314(17) 0.036(2) 0.0052(14) -0.0032(15) -0.0001(13)
F1 0.054(2) 0.175(4) 0.050(2) -0.040(2) 0.0049(18) 0.023(2)
F2 0.072(2) 0.0344(16) 0.128(3) -0.0089(19) 0.045(2) 0.0120(15)
F3 0.0396(16) 0.0506(17) 0.099(3) -0.0288(17) 0.0342(17) -0.0160(13)
F4 0.069(2) 0.056(2) 0.209(5) 0.071(3) 0.056(3) 0.0078(17)
F5 0.081(3) 0.231(5) 0.039(2) 0.006(3) 0.016(2) -0.053(3)
F6 0.0251(15) 0.079(2) 0.088(3) 0.0350(19) 0.0110(17) -0.0006(14)
Cl1 0.0494(8) 0.0371(7) 0.0744(10) 0.0158(7) -0.0100(7) 0.0089(6)
Cl2 0.0438(7) 0.0333(6) 0.0572(8) -0.0147(6) -0.0022(6) -0.0071(5)
C1 0.026(2) 0.026(2) 0.038(3) 0.000(2) 0.004(2) 0.002(2)
C2 0.030(3) 0.038(3) 0.050(4) -0.009(3) 0.007(2) -0.004(2)
C3 0.024(2) 0.027(2) 0.047(3) 0.002(3) 0.004(2) -0.0025(17)
C4 0.029(2) 0.019(2) 0.036(3) 0.006(2) -0.006(2) 0.0070(19)
C5 0.024(2) 0.025(2) 0.038(3) -0.003(2) -0.004(2) -0.0003(18)
C6 0.047(3) 0.031(3) 0.047(3) -0.002(2) -0.002(3) -0.009(2)
C7 0.050(3) 0.033(3) 0.066(4) -0.004(3) -0.011(3) -0.011(2)
C8 0.045(3) 0.047(3) 0.095(5) -0.018(3) -0.027(3) -0.011(3)
C9 0.071(4) 0.056(3) 0.063(4) -0.004(3) -0.038(3) 0.001(3)
C10 0.056(3) 0.032(3) 0.049(3) 0.000(2) -0.015(3) -0.003(2)
C11 0.024(2) 0.022(2) 0.032(3) 0.0016(19) 0.004(2) 0.0014(18)
C12 0.032(2) 0.027(2) 0.041(3) 0.004(2) -0.002(2) -0.0049(19)
C13 0.041(3) 0.037(3) 0.050(3) 0.011(3) -0.008(3) -0.012(2)
C14 0.037(3) 0.053(3) 0.063(4) 0.019(3) 0.007(3) -0.007(3)
C15 0.074(4) 0.063(4) 0.044(4) -0.004(3) 0.029(3) -0.001(3)
C16 0.057(3) 0.033(3) 0.051(4) -0.008(3) 0.014(3) -0.011(2)
C17 0.024(2) 0.028(2) 0.035(3) 0.002(2) -0.002(2) -0.0038(19)
C18 0.023(2) 0.036(3) 0.051(3) 0.013(2) 0.001(2) -0.0015(19)
C19 0.043(3) 0.041(3) 0.094(5) 0.011(3) 0.009(3) 0.008(2)
C20 0.044(4) 0.054(4) 0.144(7) 0.051(4) -0.004(4) 0.014(3)
C21 0.027(3) 0.100(5) 0.157(8) 0.091(6) -0.014(4) -0.006(4)
C22 0.060(4) 0.116(6) 0.085(5) 0.065(5) -0.030(4) -0.019(4)
C23 0.045(3) 0.067(4) 0.052(4) 0.019(3) -0.009(3) -0.010(3)
C24 0.018(2) 0.030(2) 0.048(3) 0.006(2) -0.001(2) -0.0008(18)
C25 0.024(3) 0.027(2) 0.037(3) -0.002(2) -0.002(2) -0.0028(19)
C26 0.027(3) 0.052(3) 0.059(4) 0.019(3) 0.004(3) -0.003(2)
C27 0.029(2) 0.034(3) 0.034(3) -0.006(2) 0.008(2) -0.010(2)
C28 0.054(4) 0.056(3) 0.036(3) -0.005(3) 0.001(3) -0.011(3)
C29 0.042(3) 0.034(3) 0.056(3) -0.011(3) 0.007(3) -0.001(2)
C30 0.044(3) 0.057(4) 0.085(5) -0.038(4) 0.017(3) -0.002(3)
C31 0.074(4) 0.082(5) 0.052(4) -0.035(4) 0.037(3) -0.033(4)
C32 0.067(4) 0.083(4) 0.037(3) -0.013(3) 0.015(3) -0.028(4)

loop_
_atom_type_symbol
_atom_type_description
_atom_type_scat_dispersion_real
_atom_type_scat_dispersion_imag
_atom_type_scat_source
C C 0.0033 0.0016 'International Tables Vol C Tables 4.2.6.8 and 6.1.1.4'
H H 0.0000 0.0000 'International Tables Vol C Tables 4.2.6.8 and 6.1.1.4'
N N 0.0061 0.0033 'International Tables Vol C Tables 4.2.6.8 and 6.1.1.4'
O O 0.0106 0.0060 'International Tables Vol C Tables 4.2.6.8 and 6.1.1.4'
F F 0.0171 0.0103 'International Tables Vol C Tables 4.2.6.8 and 6.1.1.4'
Cl Cl 0.1484 0.1585 'International Tables Vol C Tables 4.2.6.8 and 6.1.1.4'
Ti Ti 0.2776 0.4457 'International Tables Vol C Tables 4.2.6.8 and 6.1.1.4'

loop_
_geom_angle_atom_site_label_1
_geom_angle_atom_site_label_2
_geom_angle_atom_site_label_3
_geom_angle
_geom_angle_site_symmetry_1
_geom_angle_site_symmetry_3
_geom_angle_publ_flag
O1 Ti1 O2 173.51(11) . . ?
O1 Ti1 N1 83.44(12) . . ?
O2 Ti1 N1 91.22(13) . . ?
O1 Ti1 N2 92.38(13) . . ?
O2 Ti1 N2 83.23(12) . . ?
N1 Ti1 N2 82.36(12) . . ?
O1 Ti1 Cl2 90.95(10) . . ?
O2 Ti1 Cl2 93.58(10) . . ?
N1 Ti1 Cl2 167.63(10) . . ?
N2 Ti1 Cl2 86.88(10) . . ?
O1 Ti1 Cl1 93.75(10) . . ?
O2 Ti1 Cl1 89.93(10) . . ?
N1 Ti1 Cl1 90.10(10) . . ?
N2 Ti1 Cl1 169.69(10) . . ?
Cl2 Ti1 Cl1 101.29(5) . . ?
C4 N1 C27 118.5(3) . . ?
C4 N1 Ti1 129.0(3) . . ?
C27 N1 Ti1 112.4(2) . . ?
C17 N2 C11 119.2(3) . . ?
C17 N2 Ti1 126.1(3) . . ?
C11 N2 Ti1 114.2(2) . . ?
C1 O1 Ti1 135.1(3) . . ?
C25 O2 Ti1 130.2(3) . . ?
O1 C1 C3 125.4(4) . . ?
O1 C1 C2 112.6(4) . . ?
C3 C1 C2 121.9(4) . . ?
F1 C2 F3 108.6(4) . . ?
F1 C2 F2 106.7(4) . . ?
F3 C2 F2 104.7(4) . . ?
F1 C2 C1 113.2(4) . . ?
F3 C2 C1 113.8(4) . . ?
F2 C2 C1 109.4(4) . . ?
C1 C3 C4 125.5(4) . . ?
C1 C3 H3 117.2 . . ?
C4 C3 H3 117.2 . . ?
N1 C4 C3 120.0(4) . . ?
N1 C4 C5 123.5(4) . . ?
C3 C4 C5 116.5(4) . . ?
C4 C5 C6 113.2(4) . . ?
C4 C5 C10 109.6(3) . . ?
C6 C5 C10 110.7(4) . . ?
C4 C5 H5 107.7 . . ?
C6 C5 H5 107.7 . . ?
C10 C5 H5 107.7 . . ?
C5 C6 C7 111.1(4) . . ?
C5 C6 H6A 109.4 . . ?
C7 C6 H6A 109.4 . . ?
C5 C6 H6B 109.4 . . ?
C7 C6 H6B 109.4 . . ?
H6A C6 H6B 108.0 . . ?
C8 C7 C6 111.3(4) . . ?
C8 C7 H7A 109.4 . . ?
C6 C7 H7A 109.4 . . ?
C8 C7 H7B 109.4 . . ?
C6 C7 H7B 109.4 . . ?
H7A C7 H7B 108.0 . . ?
C9 C8 C7 110.3(4) . . ?
C9 C8 H8A 109.6 . . ?
C7 C8 H8A 109.6 . . ?
C9 C8 H8B 109.6 . . ?
C7 C8 H8B 109.6 . . ?
H8A C8 H8B 108.1 . . ?
C8 C9 C10 112.2(5) . . ?
C8 C9 H9A 109.2 . . ?
C10 C9 H9A 109.2 . . ?
C8 C9 H9B 109.2 . . ?
C10 C9 H9B 109.2 . . ?
H9A C9 H9B 107.9 . . ?
C9 C10 C5 110.7(4) . . ?
C9 C10 H10A 109.5 . . ?
C5 C10 H10A 109.5 . . ?
C9 C10 H10B 109.5 . . ?
C5 C10 H10B 109.5 . . ?
H10A C10 H10B 108.1 . . ?
C16 C11 C12 120.4(4) . . ?
C16 C11 N2 118.7(4) . . ?
C12 C11 N2 120.9(4) . . ?
C11 C12 C13 120.0(5) . . ?
C11 C12 H12 120.0 . . ?
C13 C12 H12 120.0 . . ?
C14 C13 C12 120.2(5) . . ?
C14 C13 H13 119.9 . . ?
C12 C13 H13 119.9 . . ?
C13 C14 C15 120.3(5) . . ?
C13 C14 H14 119.9 . . ?
C15 C14 H14 119.9 . . ?
C14 C15 C16 119.5(5) . . ?
C14 C15 H15 120.2 . . ?
C16 C15 H15 120.2 . . ?
C11 C16 C15 119.6(5) . . ?
C11 C16 H16 120.2 . . ?
C15 C16 H16 120.2 . . ?
N2 C17 C24 120.5(4) . . ?
N2 C17 C18 123.9(4) . . ?
C24 C17 C18 115.6(4) . . ?
C17 C18 C19 113.4(4) . . ?
C17 C18 C23 109.1(4) . . ?
C19 C18 C23 111.3(4) . . ?
C17 C18 H18 107.6 . . ?
C19 C18 H18 107.6 . . ?
C23 C18 H18 107.6 . . ?
C20 C19 C18 112.1(5) . . ?
C20 C19 H19A 109.2 . . ?
C18 C19 H19A 109.2 . . ?
C20 C19 H19B 109.2 . . ?
C18 C19 H19B 109.2 . . ?
H19A C19 H19B 107.9 . . ?
C19 C20 C21 111.0(5) . . ?
C19 C20 H20A 109.4 . . ?
C21 C20 H20A 109.4 . . ?
C19 C20 H20B 109.4 . . ?
C21 C20 H20B 109.4 . . ?
H20A C20 H20B 108.0 . . ?
C22 C21 C20 111.5(5) . . ?
C22 C21 H21A 109.3 . . ?
C20 C21 H21A 109.3 . . ?
C22 C21 H21B 109.3 . . ?
C20 C21 H21B 109.3 . . ?
H21A C21 H21B 108.0 . . ?
C21 C22 C23 111.9(6) . . ?
C21 C22 H22A 109.2 . . ?
C23 C22 H22A 109.2 . . ?
C21 C22 H22B 109.2 . . ?
C23 C22 H22B 109.2 . . ?
H22A C22 H22B 107.9 . . ?
C22 C23 C18 111.6(5) . . ?
C22 C23 H23A 109.3 . . ?
C18 C23 H23A 109.3 . . ?
C22 C23 H23B 109.3 . . ?
C18 C23 H23B 109.3 . . ?
H23A C23 H23B 108.0 . . ?
C25 C24 C17 124.9(4) . . ?
C25 C24 H24 117.5 . . ?
C17 C24 H24 117.5 . . ?
O2 C25 C24 126.0(4) . . ?
O2 C25 C26 112.6(4) . . ?
C24 C25 C26 121.3(4) . . ?
F4 C26 F5 106.3(5) . . ?
F4 C26 F6 107.2(4) . . ?
F5 C26 F6 104.8(5) . . ?
F4 C26 C25 112.5(4) . . ?
F5 C26 C25 111.8(4) . . ?
F6 C26 C25 113.6(4) . . ?
C29 C27 C28 120.1(5) . . ?
C29 C27 N1 121.7(4) . . ?
C28 C27 N1 118.1(4) . . ?
C32 C28 C27 120.8(5) . . ?
C32 C28 H28 119.6 . . ?
C27 C28 H28 119.6 . . ?
C27 C29 C30 118.1(5) . . ?
C27 C29 H29 120.9 . . ?
C30 C29 H29 120.9 . . ?
C31 C30 C29 121.3(6) . . ?
C31 C30 H30 119.3 . . ?
C29 C30 H30 119.3 . . ?
C32 C31 C30 120.0(5) . . ?
C32 C31 H31 120.0 . . ?
C30 C31 H31 120.0 . . ?
C28 C32 C31 119.6(6) . . ?
C28 C32 H32 120.2 . . ?
C31 C32 H32 120.2 . . ?

loop_
_geom_bond_atom_site_label_1
_geom_bond_atom_site_label_2
_geom_bond_distance
_geom_bond_site_symmetry_2
_geom_bond_publ_flag
Ti1 O1 1.890(3) . ?
Ti1 O2 1.900(3) . ?
Ti1 N1 2.198(3) . ?
Ti1 N2 2.210(3) . ?
Ti1 Cl2 2.2582(14) . ?
Ti1 Cl1 2.2679(15) . ?
N1 C4 1.312(5) . ?
N1 C27 1.450(5) . ?
N2 C17 1.293(5) . ?
N2 C11 1.453(5) . ?
O1 C1 1.300(5) . ?
O2 C25 1.308(5) . ?
F1 C2 1.289(6) . ?
F2 C2 1.341(5) . ?
F3 C2 1.317(5) . ?
F4 C26 1.310(5) . ?
F5 C26 1.312(7) . ?
F6 C26 1.314(5) . ?
C1 C3 1.350(6) . ?
C1 C2 1.506(6) . ?
C3 C4 1.435(6) . ?
C3 H3 0.9500 . ?
C4 C5 1.508(6) . ?
C5 C6 1.522(6) . ?
C5 C10 1.536(6) . ?
C5 H5 1.0000 . ?
C6 C7 1.525(6) . ?
C6 H6A 0.9900 . ?
C6 H6B 0.9900 . ?
C7 C8 1.513(7) . ?
C7 H7A 0.9900 . ?
C7 H7B 0.9900 . ?
C8 C9 1.507(8) . ?
C8 H8A 0.9900 . ?
C8 H8B 0.9900 . ?
C9 C10 1.534(7) . ?
C9 H9A 0.9900 . ?
C9 H9B 0.9900 . ?
C10 H10A 0.9900 . ?
C10 H10B 0.9900 . ?
C11 C16 1.371(6) . ?
C11 C12 1.379(5) . ?
C12 C13 1.381(6) . ?
C12 H12 0.9500 . ?
C13 C14 1.359(7) . ?
C13 H13 0.9500 . ?
C14 C15 1.390(7) . ?
C14 H14 0.9500 . ?
C15 C16 1.392(7) . ?
C15 H15 0.9500 . ?
C16 H16 0.9500 . ?
C17 C24 1.455(6) . ?
C17 C18 1.506(6) . ?
C18 C19 1.524(7) . ?
C18 C23 1.554(7) . ?
C18 H18 1.0000 . ?
C19 C20 1.520(7) . ?
C19 H19A 0.9900 . ?
C19 H19B 0.9900 . ?
C20 C21 1.525(9) . ?
C20 H20A 0.9900 . ?
C20 H20B 0.9900 . ?
C21 C22 1.500(10) . ?
C21 H21A 0.9900 . ?
C21 H21B 0.9900 . ?
C22 C23 1.515(7) . ?
C22 H22A 0.9900 . ?
C22 H22B 0.9900 . ?
C23 H23A 0.9900 . ?
C23 H23B 0.9900 . ?
C24 C25 1.326(6) . ?
C24 H24 0.9500 . ?
C25 C26 1.494(6) . ?
C27 C29 1.380(6) . ?
C27 C28 1.394(7) . ?
C28 C32 1.373(7) . ?
C28 H28 0.9500 . ?
C29 C30 1.400(7) . ?
C29 H29 0.9500 . ?
C30 C31 1.375(9) . ?
C30 H30 0.9500 . ?
C31 C32 1.374(8) . ?
C31 H31 0.9500 . ?
C32 H32 0.9500 . ?
